data_4502923
loop_
_publ_author_name
'Johnson, Magnus T.'
'D\<zoli\'c, Zoran'
'Cetina, Mario'
'Wendt, Ola F.'
'Ohrstr\"om, Lars'
'Rissanen, Kari'

_publ_section_title
;
 Neutral Organometallic Halogen Bond Acceptors: Halogen Bonding in
 Complexes of PCPPdX (X = Cl, Br, I) with Iodine (I(2)),
 1,4-Diiodotetrafluorobenzene (F4DIBz), and 1,4-Diiodooctafluorobutane
 (F8DIBu).
;
_journal_issue 1
_journal_name_full 'Crystal growth &amp; design'
_journal_page_first 362
_journal_page_last 368
_journal_paper_doi 10.1021/cg201170w
_journal_volume 12
_journal_year 2012
_chemical_compound_source 'synthesis as described'
_chemical_formula_moiety 'C24 H43 Br P2 Pd, C6 F4 I2'
_chemical_formula_sum 'C30 H43 Br F4 I2 P2 Pd'
_chemical_formula_weight 981.69
_chemical_name_systematic ?
_space_group_IT_number 15
_symmetry_cell_setting monoclinic
_symmetry_Int_Tables_number 15
_symmetry_space_group_name_Hall '-C 2yc'
_symmetry_space_group_name_H-M 'C 1 2/c 1'
_atom_sites_solution_hydrogens geom
_atom_sites_solution_primary direct
_atom_sites_solution_secondary difmap
_audit_creation_date 2009-03-25T16:04:15-00:00
_audit_creation_method 'WinGX routine-INITIALISE'
_cell_angle_alpha 90.00
_cell_angle_beta 93.978(2)
_cell_angle_gamma 90.00
_cell_formula_units_Z 4
_cell_length_a 17.1567(6)
_cell_length_b 13.1863(6)
_cell_length_c 15.6856(7)
_cell_measurement_reflns_used 42300
_cell_measurement_temperature 123.0(1)
_cell_measurement_theta_max 28.283
_cell_measurement_theta_min 0.407
_cell_volume 3540.1(3)
_computing_cell_refinement 'HKL Scalepack (Otwinowski & Minor 1997)'
_computing_data_collection 'Collect (Bruker AXS BV, 1997-2004)'
_computing_data_reduction 'HKL Denzo and Scalepack (Otwinowski & Minor 1997)'
_computing_molecular_graphics 'Ortep-3 for Windows (Farrugia, 1997)'
_computing_publication_material 'WinGX publication routines (Farrugia, 1999)'
_computing_structure_refinement 'SHELXL-97 (Sheldrick, 2008)'
_computing_structure_solution 'SIR2002 (Burla, 2003)'
_diffrn_ambient_temperature 123.0(1)
_diffrn_detector 'CCD plate'
_diffrn_detector_area_resol_mean 9
_diffrn_measured_fraction_theta_full 0.997
_diffrn_measured_fraction_theta_max 0.997
_diffrn_measurement_device '95mm CCD camera on \k-goniostat'
_diffrn_measurement_device_type KappaCCD
_diffrn_measurement_method 'CCD rotation images, thick slices'
_diffrn_orient_matrix_type 'by Bruker AXS Collect from scalepack cell'
_diffrn_orient_matrix_UB_11 0.412097E-1
_diffrn_orient_matrix_UB_12 -0.15673E-2
_diffrn_orient_matrix_UB_13 0.483015E-1
_diffrn_orient_matrix_UB_21 -0.413689E-1
_diffrn_orient_matrix_UB_22 0.2145E-2
_diffrn_orient_matrix_UB_23 0.418449E-1
_diffrn_orient_matrix_UB_31 -0.2023E-2
_diffrn_orient_matrix_UB_32 -0.757897E-1
_diffrn_orient_matrix_UB_33 0.1854E-3
_diffrn_radiation_monochromator 'horizonally mounted graphite crystal'
_diffrn_radiation_probe x-ray
_diffrn_radiation_type MoK\a
_diffrn_radiation_wavelength 0.71073
_diffrn_reflns_av_R_equivalents 0.0405
_diffrn_reflns_av_sigmaI/netI 0.0433
_diffrn_reflns_limit_h_max 20
_diffrn_reflns_limit_h_min -20
_diffrn_reflns_limit_k_max 15
_diffrn_reflns_limit_k_min -15
_diffrn_reflns_limit_l_max 18
_diffrn_reflns_limit_l_min -17
_diffrn_reflns_number 10952
_diffrn_reflns_theta_full 24.99
_diffrn_reflns_theta_max 24.99
_diffrn_reflns_theta_min 1.95
_diffrn_source 'Enraf Nonius FR590'
_exptl_absorpt_coefficient_mu 3.527
_exptl_absorpt_correction_T_max 0.7457
_exptl_absorpt_correction_T_min 0.5594
_exptl_absorpt_correction_type multi-scan
_exptl_absorpt_process_details
;
Sheldrick, G. M. SADABS 2008/2; University of G\"ottingen: G\"ottingen,  
Germany, 2008.
;
_exptl_crystal_colour colourless
_exptl_crystal_density_diffrn 1.842
_exptl_crystal_density_method 'not measured'
_exptl_crystal_description prism
_exptl_crystal_F_000 1904
_exptl_crystal_size_max 0.3
_exptl_crystal_size_mid 0.3
_exptl_crystal_size_min 0.3
_refine_diff_density_max 0.517
_refine_diff_density_min -0.578
_refine_diff_density_rms 0.101
_refine_ls_extinction_method none
_refine_ls_goodness_of_fit_ref 1.032
_refine_ls_hydrogen_treatment constr
_refine_ls_matrix_type full
_refine_ls_number_parameters 189
_refine_ls_number_reflns 3116
_refine_ls_number_restraints 0
_refine_ls_restrained_S_all 1.032
_refine_ls_R_factor_all 0.0348
_refine_ls_R_factor_gt 0.0282
_refine_ls_shift/su_max 0.001
_refine_ls_shift/su_mean 0.000
_refine_ls_structure_factor_coef Fsqd
_refine_ls_weighting_details 'calc w=1/[\s^2^(Fo^2^)+(0.0000P)^2^+17.2437P] where P=(Fo^2^+2Fc^2^)/3'
_refine_ls_weighting_scheme calc
_refine_ls_wR_factor_gt 0.0622
_refine_ls_wR_factor_ref 0.0646
_reflns_number_gt 2744
_reflns_number_total 3116
_reflns_threshold_expression >2\s(I)
_cod_data_source_file cg201170w_si_005.cif
_cod_data_source_block 2b
_cod_database_code 4502923

loop_
_symmetry_equiv_pos_as_xyz
'x, y, z'
'-x, y, -z+1/2'
'x+1/2, y+1/2, z'
'-x+1/2, y+1/2, -z+1/2'
'-x, -y, -z'
'x, -y, z-1/2'
'-x+1/2, -y+1/2, -z'
'x+1/2, -y+1/2, z-1/2'

loop_
_atom_site_label
_atom_site_type_symbol
_atom_site_fract_x
_atom_site_fract_y
_atom_site_fract_z
_atom_site_U_iso_or_equiv
_atom_site_adp_type
_atom_site_occupancy
_atom_site_symmetry_multiplicity
_atom_site_calc_flag
_atom_site_refinement_flags
Pd1 Pd 0.5000 0.61648(3) 0.2500 0.01891(11) Uani 1 2 d S
Br1 Br 0.5000 0.42382(4) 0.2500 0.03018(15) Uani 1 2 d S
P1 P 0.62439(5) 0.63853(7) 0.20282(6) 0.0199(2) Uani 1 1 d .
C1 C 0.5000 0.7705(4) 0.2500 0.0248(12) Uani 1 2 d S
C2 C 0.5568(2) 0.8253(3) 0.2090(3) 0.0237(9) Uani 1 1 d .
C3 C 0.5571(2) 0.9306(3) 0.2102(3) 0.0285(9) Uani 1 1 d .
H3 H 0.5966 0.9668 0.1835 0.034 Uiso 1 1 calc R
C4 C 0.5000 0.9830(4) 0.2500 0.0318(13) Uani 1 2 d S
H4 H 0.5000 1.0551 0.2500 0.038 Uiso 1 2 calc SR
C5 C 0.6171(2) 0.7684(3) 0.1619(3) 0.0279(9) Uani 1 1 d .
H5A H 0.6684 0.8025 0.1703 0.033 Uiso 1 1 calc R
H5B H 0.6015 0.7674 0.0999 0.033 Uiso 1 1 calc R
C6 C 0.6539(2) 0.5649(3) 0.1079(2) 0.0246(8) Uani 1 1 d .
C7 C 0.5781(2) 0.5426(3) 0.0534(3) 0.0297(9) Uani 1 1 d .
H7A H 0.5497 0.6062 0.0414 0.045 Uiso 1 1 calc R
H7B H 0.5454 0.4965 0.0846 0.045 Uiso 1 1 calc R
H7C H 0.5906 0.5111 -0.0005 0.045 Uiso 1 1 calc R
C8 C 0.6920(2) 0.4635(3) 0.1331(3) 0.0321(10) Uani 1 1 d .
H8A H 0.7429 0.4757 0.1638 0.048 Uiso 1 1 calc R
H8B H 0.6993 0.4235 0.0816 0.048 Uiso 1 1 calc R
H8C H 0.6583 0.4262 0.1702 0.048 Uiso 1 1 calc R
C9 C 0.7079(2) 0.6269(3) 0.0529(3) 0.0303(9) Uani 1 1 d .
H9A H 0.6791 0.6852 0.0280 0.046 Uiso 1 1 calc R
H9B H 0.7256 0.5840 0.0071 0.046 Uiso 1 1 calc R
H9C H 0.7532 0.6509 0.0888 0.046 Uiso 1 1 calc R
C10 C 0.7036(2) 0.6415(3) 0.2919(3) 0.0266(9) Uani 1 1 d .
C11 C 0.7061(2) 0.5385(3) 0.3386(3) 0.0355(10) Uani 1 1 d .
H11A H 0.6533 0.5200 0.3531 0.053 Uiso 1 1 calc R
H11B H 0.7404 0.5436 0.3911 0.053 Uiso 1 1 calc R
H11C H 0.7263 0.4864 0.3014 0.053 Uiso 1 1 calc R
C12 C 0.7841(2) 0.6683(4) 0.2623(3) 0.0365(11) Uani 1 1 d .
H12A H 0.8014 0.6146 0.2248 0.055 Uiso 1 1 calc R
H12B H 0.8215 0.6749 0.3121 0.055 Uiso 1 1 calc R
H12C H 0.7809 0.7327 0.2310 0.055 Uiso 1 1 calc R
C13 C 0.6797(2) 0.7219(4) 0.3557(3) 0.0354(10) Uani 1 1 d .
H13A H 0.6278 0.7058 0.3743 0.053 Uiso 1 1 calc R
H13B H 0.6784 0.7887 0.3282 0.053 Uiso 1 1 calc R
H13C H 0.7177 0.7228 0.4053 0.053 Uiso 1 1 calc R
I1 I 0.493621(16) 0.23010(2) 0.110816(18) 0.03285(10) Uani 1 1 d .
F1 F 0.62134(13) 0.1308(2) -0.00475(17) 0.0422(6) Uani 1 1 d .
F2 F 0.37422(13) 0.0437(2) 0.08780(17) 0.0444(7) Uani 1 1 d .
C14 C 0.5604(2) 0.0674(3) -0.0019(3) 0.0275(9) Uani 1 1 d .
C15 C 0.4966(2) 0.0936(3) 0.0422(3) 0.0251(8) Uani 1 1 d .
C16 C 0.4367(2) 0.0238(3) 0.0432(3) 0.0265(9) Uani 1 1 d .

loop_
_atom_site_aniso_label
_atom_site_aniso_U_11
_atom_site_aniso_U_22
_atom_site_aniso_U_33
_atom_site_aniso_U_23
_atom_site_aniso_U_13
_atom_site_aniso_U_12
Pd1 0.01775(19) 0.0124(2) 0.0267(2) 0.000 0.00234(15) 0.000
Br1 0.0412(3) 0.0134(3) 0.0373(3) 0.000 0.0123(2) 0.000
P1 0.0174(4) 0.0184(5) 0.0239(5) 0.0019(4) 0.0009(4) 0.0004(4)
C1 0.024(3) 0.018(3) 0.032(3) 0.000 -0.004(2) 0.000
C2 0.0221(18) 0.019(2) 0.029(2) 0.0038(16) -0.0030(16) -0.0011(15)
C3 0.032(2) 0.018(2) 0.034(2) 0.0030(18) -0.0075(17) -0.0067(17)
C4 0.048(3) 0.016(3) 0.030(3) 0.000 -0.006(3) 0.000
C5 0.0268(19) 0.023(2) 0.033(2) 0.0067(18) 0.0006(16) -0.0014(16)
C6 0.0232(18) 0.027(2) 0.024(2) -0.0002(17) 0.0017(15) -0.0008(16)
C7 0.029(2) 0.037(3) 0.023(2) -0.0011(18) -0.0003(16) -0.0048(18)
C8 0.033(2) 0.034(3) 0.030(2) -0.0067(19) 0.0054(17) 0.0062(18)
C9 0.028(2) 0.035(3) 0.029(2) -0.0004(18) 0.0078(17) -0.0011(17)
C10 0.0245(19) 0.030(2) 0.025(2) -0.0026(18) -0.0017(16) 0.0008(16)
C11 0.034(2) 0.043(3) 0.028(2) 0.008(2) -0.0031(18) 0.005(2)
C12 0.0197(19) 0.054(3) 0.036(3) -0.002(2) -0.0041(17) -0.0055(19)
C13 0.033(2) 0.041(3) 0.032(3) -0.014(2) -0.0020(18) 0.0011(19)
I1 0.04537(17) 0.02122(16) 0.03123(17) -0.00022(12) -0.00266(12) 0.00704(12)
F1 0.0378(13) 0.0439(17) 0.0459(16) -0.0061(13) 0.0097(11) -0.0199(12)
F2 0.0263(12) 0.0600(18) 0.0486(17) -0.0162(14) 0.0155(11) 0.0019(12)
C14 0.0246(19) 0.027(2) 0.031(2) 0.0028(18) -0.0005(16) -0.0057(16)
C15 0.031(2) 0.021(2) 0.023(2) 0.0010(16) -0.0024(16) 0.0036(16)
C16 0.0202(18) 0.032(2) 0.027(2) -0.0004(18) 0.0055(15) 0.0057(17)

loop_
_atom_type_symbol
_atom_type_description
_atom_type_scat_dispersion_real
_atom_type_scat_dispersion_imag
_atom_type_scat_source
I I -0.4742 1.8119 'International Tables Vol C Tables 4.2.6.8 and 6.1.1.4'
Pd Pd -0.9988 1.0072 'International Tables Vol C Tables 4.2.6.8 and 6.1.1.4'
Br Br -0.2901 2.4595 'International Tables Vol C Tables 4.2.6.8 and 6.1.1.4'
P P 0.1023 0.0942 'International Tables Vol C Tables 4.2.6.8 and 6.1.1.4'
F F 0.0171 0.0103 'International Tables Vol C Tables 4.2.6.8 and 6.1.1.4'
C C 0.0033 0.0016 'International Tables Vol C Tables 4.2.6.8 and 6.1.1.4'
H H 0.0000 0.0000 'International Tables Vol C Tables 4.2.6.8 and 6.1.1.4'

loop_
_geom_angle_atom_site_label_1
_geom_angle_atom_site_label_2
_geom_angle_atom_site_label_3
_geom_angle
_geom_angle_site_symmetry_1
_geom_angle_site_symmetry_3
C1 Pd1 P1 82.81(3) . .
C1 Pd1 P1 82.81(3) . 2_655
P1 Pd1 P1 165.63(5) . 2_655
C1 Pd1 Br1 180.000(1) . .
P1 Pd1 Br1 97.19(3) . .
P1 Pd1 Br1 97.19(3) 2_655 .
C5 P1 C6 102.77(19) . .
C5 P1 C10 105.67(19) . .
C6 P1 C10 112.30(17) . .
C5 P1 Pd1 100.75(13) . .
C6 P1 Pd1 119.48(12) . .
C10 P1 Pd1 113.44(13) . .
C2 C1 C2 118.1(5) . 2_655
C2 C1 Pd1 121.0(2) . .
C2 C1 Pd1 121.0(2) 2_655 .
C3 C2 C1 120.7(4) . .
C3 C2 C5 120.1(3) . .
C1 C2 C5 119.2(4) . .
C4 C3 C2 120.3(4) . .
C4 C3 H3 119.9 . .
C2 C3 H3 119.9 . .
C3 C4 C3 120.0(5) . 2_655
C3 C4 H4 120.0 . .
C3 C4 H4 120.0 2_655 .
C2 C5 P1 109.0(3) . .
C2 C5 H5A 109.9 . .
P1 C5 H5A 109.9 . .
C2 C5 H5B 109.9 . .
P1 C5 H5B 109.9 . .
H5A C5 H5B 108.3 . .
C8 C6 C7 107.9(3) . .
C8 C6 C9 110.2(3) . .
C7 C6 C9 108.0(3) . .
C8 C6 P1 112.4(3) . .
C7 C6 P1 106.0(3) . .
C9 C6 P1 112.0(3) . .
C6 C7 H7A 109.5 . .
C6 C7 H7B 109.5 . .
H7A C7 H7B 109.5 . .
C6 C7 H7C 109.5 . .
H7A C7 H7C 109.5 . .
H7B C7 H7C 109.5 . .
C6 C8 H8A 109.5 . .
C6 C8 H8B 109.5 . .
H8A C8 H8B 109.5 . .
C6 C8 H8C 109.5 . .
H8A C8 H8C 109.5 . .
H8B C8 H8C 109.5 . .
C6 C9 H9A 109.5 . .
C6 C9 H9B 109.5 . .
H9A C9 H9B 109.5 . .
C6 C9 H9C 109.5 . .
H9A C9 H9C 109.5 . .
H9B C9 H9C 109.5 . .
C12 C10 C13 109.0(3) . .
C12 C10 C11 110.6(3) . .
C13 C10 C11 107.4(3) . .
C12 C10 P1 113.6(3) . .
C13 C10 P1 106.7(3) . .
C11 C10 P1 109.3(3) . .
C10 C11 H11A 109.5 . .
C10 C11 H11B 109.5 . .
H11A C11 H11B 109.5 . .
C10 C11 H11C 109.5 . .
H11A C11 H11C 109.5 . .
H11B C11 H11C 109.5 . .
C10 C12 H12A 109.5 . .
C10 C12 H12B 109.5 . .
H12A C12 H12B 109.5 . .
C10 C12 H12C 109.5 . .
H12A C12 H12C 109.5 . .
H12B C12 H12C 109.5 . .
C10 C13 H13A 109.5 . .
C10 C13 H13B 109.5 . .
H13A C13 H13B 109.5 . .
C10 C13 H13C 109.5 . .
H13A C13 H13C 109.5 . .
H13B C13 H13C 109.5 . .
F1 C14 C16 118.6(3) . 5_655
F1 C14 C15 120.6(4) . .
C16 C14 C15 120.8(4) 5_655 .
C14 C15 C16 117.2(4) . .
C14 C15 I1 121.3(3) . .
C16 C15 I1 121.4(3) . .
F2 C16 C14 118.2(3) . 5_655
F2 C16 C15 119.8(4) . .
C14 C16 C15 122.0(3) 5_655 .

loop_
_geom_bond_atom_site_label_1
_geom_bond_atom_site_label_2
_geom_bond_distance
_geom_bond_site_symmetry_2
Pd1 C1 2.031(5) .
Pd1 P1 2.3250(9) .
Pd1 P1 2.3250(9) 2_655
Pd1 Br1 2.5404(7) .
P1 C5 1.830(4) .
P1 C6 1.876(4) .
P1 C10 1.880(4) .
C1 C2 1.405(5) .
C1 C2 1.405(5) 2_655
C2 C3 1.389(5) .
C2 C5 1.511(5) .
C3 C4 1.383(5) .
C3 H3 0.9500 .
C4 C3 1.383(5) 2_655
C4 H4 0.9500 .
C5 H5A 0.9900 .
C5 H5B 0.9900 .
C6 C8 1.528(6) .
C6 C7 1.535(5) .
C6 C9 1.542(5) .
C7 H7A 0.9800 .
C7 H7B 0.9800 .
C7 H7C 0.9800 .
C8 H8A 0.9800 .
C8 H8B 0.9800 .
C8 H8C 0.9800 .
C9 H9A 0.9800 .
C9 H9B 0.9800 .
C9 H9C 0.9800 .
C10 C12 1.529(5) .
C10 C13 1.533(6) .
C10 C11 1.542(6) .
C11 H11A 0.9800 .
C11 H11B 0.9800 .
C11 H11C 0.9800 .
C12 H12A 0.9800 .
C12 H12B 0.9800 .
C12 H12C 0.9800 .
C13 H13A 0.9800 .
C13 H13B 0.9800 .
C13 H13C 0.9800 .
I1 C15 2.099(4) .
F1 C14 1.341(4) .
F2 C16 1.346(4) .
C14 C16 1.370(6) 5_655
C14 C15 1.380(5) .
C15 C16 1.380(5) .
C16 C14 1.370(6) 5_655

loop_
_geom_torsion_atom_site_label_1
_geom_torsion_atom_site_label_2
_geom_torsion_atom_site_label_3
_geom_torsion_atom_site_label_4
_geom_torsion
_geom_torsion_site_symmetry_1
_geom_torsion_site_symmetry_4
C1 Pd1 P1 C5 -20.62(14) . .
P1 Pd1 P1 C5 -20.62(14) 2_655 .
Br1 Pd1 P1 C5 159.38(14) . .
C1 Pd1 P1 C6 -132.08(15) . .
P1 Pd1 P1 C6 -132.08(15) 2_655 .
Br1 Pd1 P1 C6 47.92(15) . .
C1 Pd1 P1 C10 91.83(15) . .
P1 Pd1 P1 C10 91.83(15) 2_655 .
Br1 Pd1 P1 C10 -88.17(15) . .
P1 Pd1 C1 C2 13.50(18) . .
P1 Pd1 C1 C2 -166.50(18) 2_655 .
P1 Pd1 C1 C2 -166.50(18) . 2_655
P1 Pd1 C1 C2 13.50(18) 2_655 2_655
C2 C1 C2 C3 0.8(3) 2_655 .
Pd1 C1 C2 C3 -179.2(3) . .
C2 C1 C2 C5 -177.9(4) 2_655 .
Pd1 C1 C2 C5 2.1(4) . .
C1 C2 C3 C4 -1.6(5) . .
C5 C2 C3 C4 177.1(3) . .
C2 C3 C4 C3 0.8(3) . 2_655
C3 C2 C5 P1 159.8(3) . .
C1 C2 C5 P1 -21.5(4) . .
C6 P1 C5 C2 150.8(3) . .
C10 P1 C5 C2 -91.3(3) . .
Pd1 P1 C5 C2 26.9(3) . .
C5 P1 C6 C8 159.2(3) . .
C10 P1 C6 C8 46.1(3) . .
Pd1 P1 C6 C8 -90.4(3) . .
C5 P1 C6 C7 -83.1(3) . .
C10 P1 C6 C7 163.8(3) . .
Pd1 P1 C6 C7 27.2(3) . .
C5 P1 C6 C9 34.5(3) . .
C10 P1 C6 C9 -78.6(3) . .
Pd1 P1 C6 C9 144.8(2) . .
C5 P1 C10 C12 -63.8(3) . .
C6 P1 C10 C12 47.5(4) . .
Pd1 P1 C10 C12 -173.2(3) . .
C5 P1 C10 C13 56.4(3) . .
C6 P1 C10 C13 167.7(3) . .
Pd1 P1 C10 C13 -53.1(3) . .
C5 P1 C10 C11 172.2(3) . .
C6 P1 C10 C11 -76.5(3) . .
Pd1 P1 C10 C11 62.8(3) . .
F1 C14 C15 C16 -179.1(4) . .
C16 C14 C15 C16 0.5(6) 5_655 .
F1 C14 C15 I1 -2.6(5) . .
C16 C14 C15 I1 177.0(3) 5_655 .
C14 C15 C16 F2 177.6(4) . .
I1 C15 C16 F2 1.1(5) . .
C14 C15 C16 C14 -0.5(6) . 5_655
I1 C15 C16 C14 -177.0(3) . 5_655
